data_1565844
loop_
_publ_author_name
'Mandigma, Mark John'
'Zurauskas, Jonas'
'MacGregor, Callum Ian'
'Edwards, Lee'
'Shahin, Ahmed'
'd'Heureuse, Ludwig'
'Yip, Philip'
'Birch, David J. S.'
'Gruber, Thomas'
'Heilmann, Jorg'
'John, Matthew P.'
'Barham, Joshua Philip'

_publ_section_title
;
 An Organophotocatalytic Late-stage N-CH3 Oxidation of Trialkylamines to
 N-formamides with O2 in Continuous Flow
;
_journal_name_full 'Chemical Science'
_journal_paper_doi 10.1039/D1SC05840A
_journal_year 2022
_chemical_formula_moiety 'C28 H34 N4 O8 S2'
_chemical_formula_sum 'C28 H34 N4 O8 S2'
_chemical_formula_weight 618.71
_space_group_crystal_system monoclinic
_space_group_IT_number 15
_space_group_name_Hall '-C 2yc'
_space_group_name_H-M_alt 'C 1 2/c 1'
_atom_sites_solution_hydrogens geom
_atom_sites_solution_primary iterative
_audit_creation_date 2021-08-10
_audit_creation_method
;
Olex2 1.3-alpha
(compiled 2020.11.12 svn.r5f609507 for OlexSys, GUI svn.r6272)
;
_audit_update_record
;
2021-09-13 deposited with the CCDC.	2021-12-27 downloaded from the CCDC.
;
_cell_angle_alpha 90
_cell_angle_beta 117.317(3)
_cell_angle_gamma 90
_cell_formula_units_Z 4
_cell_length_a 26.7306(7)
_cell_length_b 5.04920(10)
_cell_length_c 24.8887(5)
_cell_measurement_reflns_used 11432
_cell_measurement_temperature 123.01(10)
_cell_measurement_theta_max 72.4530
_cell_measurement_theta_min 3.7110
_cell_volume 2984.57(14)
_computing_cell_refinement 'CrysAlisPro 1.171.41.108a (Rigaku OD, 2021)'
_computing_data_collection 'CrysAlisPro 1.171.41.108a (Rigaku OD, 2021)'
_computing_data_reduction 'CrysAlisPro 1.171.41.108a (Rigaku OD, 2021)'
_computing_molecular_graphics 'Olex2 1.3-alpha (Dolomanov et al., 2009)'
_computing_publication_material 'Olex2 1.3-alpha (Dolomanov et al., 2009)'
_computing_structure_refinement 'SHELXL 2018/3 (Sheldrick, 2015)'
_computing_structure_solution 'olex2.solve 1.3-alpha (Bourhis et al., 2015)'
_diffrn_ambient_environment N~2~
_diffrn_ambient_temperature 123.01(10)
_diffrn_detector 'Hybrid Pixel Array Detector'
_diffrn_detector_area_resol_mean 10.0000
_diffrn_detector_type 'HyPix-Arc 150'
_diffrn_measured_fraction_theta_full 0.998
_diffrn_measured_fraction_theta_max 0.979
_diffrn_measurement_details
;
List of Runs (angles in degrees, time in seconds):

  # Type    Start    End  Width  t~exp~   \w     \q     \k     \f   Frames
#--------------------------------------------------------------------------
  1  \w     27.00  71.84   0.38    0.40    --   62.55-104.00 109.00  118
  2  \w     38.00  82.84   0.38    1.60    --   73.48-104.00 109.00  118
  3  \w     36.00 101.74   0.38    0.40    --   62.55  15.00  60.00  173
  4  \w     36.00 101.74   0.38    0.40    --   62.55  15.00 -90.00  173
  5  \w     24.00  84.80   0.38    0.40    --   62.55-125.00-150.00  160
  6  \w     36.00 101.74   0.38    0.40    --   62.55  15.00   0.00  173
  7  \w     36.00 101.74   0.38    0.40    --   62.55  15.00-150.00  173
  8  \w     24.00  84.80   0.38    0.40    --   62.55-125.00-120.00  160
  9  \w     36.00 101.74   0.38    0.40    --   62.55  15.00 120.00  173
 10  \w     24.00  84.80   0.38    0.40    --   62.55-125.00 -90.00  160
 11  \w    -88.00 -26.06   0.38    0.40    --  -64.35 125.00  90.00  163
 12  \w   -105.00 -39.26   0.38    0.40    --  -64.35 -15.00  30.00  173
 13  \w    -92.00 -30.06   0.38    0.40    --  -68.39 125.00-180.00  163
 14  \w    -92.00 -30.06   0.38    0.40    --  -68.39 125.00-120.00  163
 15  \w    -92.00 -30.06   0.38    0.40    --  -68.39 125.00  60.00  163
 16  \w    -92.00 -30.06   0.38    0.40    --  -68.39 125.00 120.00  163
 17  \w    -92.00 -30.06   0.38    0.40    --  -68.39 125.00 -60.00  163
 18  \w   -109.00 -43.26   0.38    0.40    --  -68.39 -15.00 -30.00  173
 19  \w    -92.00 -30.06   0.38    0.40    --  -68.39 125.00   0.00  163
 20  \w    -92.00 -30.06   0.38    0.40    --  -68.39 125.00 -30.00  163
 21  \w     47.00 112.74   0.38    1.60    --   73.48  15.00 150.00  173
 22  \w     47.00 112.74   0.38    1.60    --   73.48  15.00-150.00  173
 23  \w     35.00  95.80   0.38    1.60    --   73.48-125.00 120.00  160
 24  \w     35.00  95.80   0.38    1.60    --   73.48-125.00-120.00  160
 25  \w     47.00 112.74   0.38    1.60    --   73.48  15.00 -90.00  173
 26  \w     49.00 114.74   0.38    1.60    --   75.18  15.00   0.00  173
 27  \w     36.00  97.94   0.38    1.60    --   75.18-125.00 150.00  163
 28  \w     36.00  97.94   0.38    1.60    --   75.18-125.00  60.00  163
 29  \w     36.00  97.94   0.38    1.60    --   75.18-125.00 -90.00  163
 30  \w     36.00  97.94   0.38    1.60    --   75.18-125.00   0.00  163
 31  \w     49.00 114.74   0.38    1.60    --   75.18  15.00  30.00  173
 32  \w     36.00  97.94   0.38    1.60    --   75.18-125.00 -30.00  163
 33  \w     36.00  97.94   0.38    1.60    --   75.18-125.00-150.00  163
 34  \w     72.00  98.22   0.38    1.60    --   75.18-125.00  30.00   69
 35  \w     37.00  80.32   0.38    1.60    --   75.18-125.00-180.00  114
;
_diffrn_measurement_device 'four-circle diffractometer'
_diffrn_measurement_device_type 'XtaLAB Synergy R, DW system, HyPix-Arc 150'
_diffrn_measurement_method '\w scans'
_diffrn_orient_matrix_type 'CrysAlisPro convention (1999,Acta A55,543-557)'
_diffrn_orient_matrix_UB_11 0.0178208000
_diffrn_orient_matrix_UB_12 -0.2762368000
_diffrn_orient_matrix_UB_13 -0.0112849000
_diffrn_orient_matrix_UB_21 0.0607361000
_diffrn_orient_matrix_UB_22 0.1002423000
_diffrn_orient_matrix_UB_23 0.0222453000
_diffrn_orient_matrix_UB_31 0.0143490000
_diffrn_orient_matrix_UB_32 -0.0822389000
_diffrn_orient_matrix_UB_33 0.0650725000
_diffrn_radiation_monochromator mirror
_diffrn_radiation_probe x-ray
_diffrn_radiation_type 'Cu K\a'
_diffrn_radiation_wavelength 1.54184
_diffrn_reflns_av_R_equivalents 0.0354
_diffrn_reflns_av_unetI/netI 0.0208
_diffrn_reflns_Laue_measured_fraction_full 0.998
_diffrn_reflns_Laue_measured_fraction_max 0.979
_diffrn_reflns_limit_h_max 31
_diffrn_reflns_limit_h_min -31
_diffrn_reflns_limit_k_max 6
_diffrn_reflns_limit_k_min -6
_diffrn_reflns_limit_l_max 30
_diffrn_reflns_limit_l_min -22
_diffrn_reflns_number 25114
_diffrn_reflns_point_group_measured_fraction_full 0.998
_diffrn_reflns_point_group_measured_fraction_max 0.979
_diffrn_reflns_theta_full 67.684
_diffrn_reflns_theta_max 73.171
_diffrn_reflns_theta_min 3.722
_diffrn_source 'Rotating-anode X-ray tube'
_diffrn_source_type 'Rigaku (Cu) X-ray Source'
_exptl_absorpt_coefficient_mu 2.091
_exptl_absorpt_correction_T_max 1.000
_exptl_absorpt_correction_T_min 0.858
_exptl_absorpt_correction_type gaussian
_exptl_absorpt_process_details
;
CrysAlisPro 1.171.41.108a (Rigaku Oxford Diffraction, 2021)
Numerical absorption correction based on gaussian integration over
a multifaceted crystal model
Empirical absorption correction using spherical harmonics,
implemented in SCALE3 ABSPACK scaling algorithm.
;
_exptl_crystal_colour 'clear light yellow'
_exptl_crystal_colour_lustre clear
_exptl_crystal_colour_modifier light
_exptl_crystal_colour_primary yellow
_exptl_crystal_density_diffrn 1.377
_exptl_crystal_description needle
_exptl_crystal_F_000 1304
_exptl_crystal_size_max 0.095
_exptl_crystal_size_mid 0.046
_exptl_crystal_size_min 0.01
_refine_diff_density_max 0.811
_refine_diff_density_min -0.393
_refine_diff_density_rms 0.065
_refine_ls_extinction_method none
_refine_ls_goodness_of_fit_ref 1.055
_refine_ls_hydrogen_treatment constr
_refine_ls_matrix_type full
_refine_ls_number_parameters 221
_refine_ls_number_reflns 2930
_refine_ls_number_restraints 46
_refine_ls_restrained_S_all 1.110
_refine_ls_R_factor_all 0.0509
_refine_ls_R_factor_gt 0.0448
_refine_ls_shift/su_max 0.000
_refine_ls_shift/su_mean 0.000
_refine_ls_structure_factor_coef Fsqd
_refine_ls_weighting_details 'w=1/[\s^2^(Fo^2^)+(0.0581P)^2^+8.1463P] where P=(Fo^2^+2Fc^2^)/3'
_refine_ls_weighting_scheme calc
_refine_ls_wR_factor_gt 0.1179
_refine_ls_wR_factor_ref 0.1216
_reflns_Friedel_coverage 0.000
_reflns_number_gt 2584
_reflns_number_total 2930
_reflns_threshold_expression 'I > 2\s(I)'
_cod_data_source_file d1sc05840a2.cif
_cod_data_source_block u089_pl
_cod_database_code 1565844
_shelx_shelxl_version_number 2018/3
_chemical_oxdiff_formula 'C23 H34 N4 O8 S2'
_chemical_oxdiff_usercomment Zurauskas_Barham_1
_shelx_space_group_comment
;
The symmetry employed for this shelxl refinement is uniquely defined
by the following loop, which should always be used as a source of
symmetry information in preference to the above space-group names.
They are only intended as comments.
;
_shelx_estimated_absorpt_t_max 0.979
_shelx_estimated_absorpt_t_min 0.826
_reflns_odcompleteness_completeness 99.51
_reflns_odcompleteness_iscentric 1
_reflns_odcompleteness_theta 68.13
_olex2_refinement_description
;
1. Fixed Uiso
 At 1.2 times of:
  All C(H) groups, All C(H,H) groups, All C(H,H,H,H) groups
 At 1.5 times of:
  All C(H,H,H) groups
2. Restrained distances
 C13A-C12 \\sim C13-C12
 with sigma of 0.02
 O4A-C13A \\sim O4-C13
 with sigma of 0.02
 C13-C14 \\sim C13A-C14A
 with sigma of 0.02
 O4A-C14A \\sim O4-C14
 with sigma of 0.02
3. Uiso/Uaniso restraints and constraints
C14 \\sim C14A \\sim O4 \\sim O4A: within 1.7A with sigma of 0.005 and sigma
for terminal atoms of 0.005 within 1.7A
C13A \\sim C13: within 1.7A with sigma of 0.005 and sigma for terminal atoms of
0.005 within 1.7A
4. Others
 Sof(H12C)=Sof(H12D)=Sof(O4A)=Sof(C14A)=Sof(H14D)=Sof(H14E)=Sof(H14F)=
 Sof(C13A)=Sof(H13C)=Sof(H13D)=1-FVAR(1)
 Sof(C13)=Sof(H13A)=Sof(H13B)=Sof(H12A)=Sof(H12B)=Sof(O4)=Sof(C14)=Sof(H14A)=
 Sof(H14B)=Sof(H14C)=FVAR(1)
5.a Secondary CH2 refined with riding coordinates:
 C13(H13A,H13B), C10(H10A,H10B), C9(H9A,H9B), C12(H12A,H12B), C12(H12C,H12D),
 C13A(H13C,H13D)
5.b Aromatic/amide H refined with riding coordinates:
 C4(H4), C6(H6), C7(H7)
5.c Idealised Me refined as rotating group:
 C11(H11A,H11B,H11C), C14(H14A,H14B,H14C), C14A(H14D,H14E,H14F)
;
_olex2_date_sample_data_collection 2021-08-09
_olex2_date_sample_submission 2021-08-03
_olex2_diffrn_ambient_temperature_device 'Oxford Cryosystems CryoStream 700'
_olex2_exptl_crystal_mounting_method 'The crystal was mounted on a MITIGEN holder with inert oil'
_olex2_submission_original_sample_id 1
_olex2_submission_special_instructions 'No special instructions were received'
_oxdiff_exptl_absorpt_empirical_details
;
Empirical correction (ABSPACK) includes:
- Absorption correction using spherical harmonics
- Frame scaling
- B-factor correction
;
_oxdiff_exptl_absorpt_empirical_full_max 1.900
_oxdiff_exptl_absorpt_empirical_full_min 0.687

loop_
_space_group_symop_operation_xyz
'x, y, z'
'-x, y, -z+1/2'
'x+1/2, y+1/2, z'
'-x+1/2, y+1/2, -z+1/2'
'-x, -y, -z'
'x, -y, z-1/2'
'-x+1/2, -y+1/2, -z'
'x+1/2, -y+1/2, z-1/2'

loop_
_atom_site_label
_atom_site_type_symbol
_atom_site_fract_x
_atom_site_fract_y
_atom_site_fract_z
_atom_site_U_iso_or_equiv
_atom_site_adp_type
_atom_site_occupancy
_atom_site_site_symmetry_order
_atom_site_calc_flag
_atom_site_refinement_flags_posn
_atom_site_refinement_flags_adp
_atom_site_refinement_flags_occupancy
_atom_site_disorder_assembly
_atom_site_disorder_group
S1 S 0.67894(2) 0.33921(10) 0.63379(2) 0.01620(16) Uani 1 1 d . . . . .
O2 O 0.64986(6) 0.5320(3) 0.58751(6) 0.0211(3) Uani 1 1 d . . . . .
O1 O 0.71935(6) 0.4218(3) 0.69300(7) 0.0245(4) Uani 1 1 d . . . . .
O3 O 0.60998(8) 0.2706(4) 0.74204(8) 0.0381(5) Uani 1 1 d . . . . .
N2 N 0.63186(7) 0.1639(4) 0.64077(8) 0.0193(4) Uani 1 1 d . . . . .
N1 N 0.87254(9) -0.7180(5) 0.61388(9) 0.0348(5) Uani 1 1 d . . . . .
C11 C 0.56640(13) 0.3105(8) 0.75896(14) 0.0542(9) Uani 1 1 d . . . . .
H11A H 0.529778 0.306190 0.722789 0.081 Uiso 1 1 calc R U . . .
H11B H 0.571502 0.482811 0.778926 0.081 Uiso 1 1 calc R U . . .
H11C H 0.567911 0.169916 0.786818 0.081 Uiso 1 1 calc R U . . .
C5 C 0.71452(8) 0.1265(4) 0.60600(9) 0.0156(4) Uani 1 1 d . . . . .
C4 C 0.69742(8) 0.1150(4) 0.54547(9) 0.0160(4) Uani 1 1 d . . . . .
H4 H 0.668236 0.228479 0.518762 0.019 Uiso 1 1 calc R U . . .
C3 C 0.72320(8) -0.0666(4) 0.52217(9) 0.0139(4) Uani 1 1 d . . . . .
C1 C 0.79319(8) -0.4117(4) 0.54023(9) 0.0151(4) Uani 1 1 d . . . . .
C6 C 0.75902(9) -0.0355(4) 0.64777(9) 0.0174(4) Uani 1 1 d . . . . .
H6 H 0.770587 -0.022505 0.689911 0.021 Uiso 1 1 calc R U . . .
C13 C 0.53065(18) 0.2633(10) 0.5603(2) 0.0253(10) Uani 0.570(5) 1 d D U P A 1
H13A H 0.541505 0.452334 0.563450 0.030 Uiso 0.570(5) 1 calc R U P A 1
H13B H 0.506054 0.220683 0.517254 0.030 Uiso 0.570(5) 1 calc R U P A 1
C2 C 0.76769(8) -0.2328(4) 0.56352(9) 0.0144(4) Uani 1 1 d . . . . .
C8 C 0.83774(9) -0.5811(4) 0.58161(9) 0.0202(5) Uani 1 1 d . . . . .
C7 C 0.78476(9) -0.2090(4) 0.62659(9) 0.0176(4) Uani 1 1 d . . . . .
H7 H 0.814647 -0.316273 0.654362 0.021 Uiso 1 1 calc R U . . .
C10 C 0.60876(11) 0.0112(6) 0.72085(11) 0.0346(6) Uani 1 1 d . . . . .
H10A H 0.570148 -0.032785 0.689767 0.041 Uiso 1 1 calc R U . . .
H10B H 0.619655 -0.116021 0.754642 0.041 Uiso 1 1 calc R U . . .
C9 C 0.64888(10) -0.0096(5) 0.69417(10) 0.0264(5) Uani 1 1 d . . . . .
H9A H 0.687146 0.040326 0.725128 0.032 Uiso 1 1 calc R U . . .
H9B H 0.650219 -0.195497 0.682239 0.032 Uiso 1 1 calc R U . . .
C12 C 0.58115(10) 0.0928(5) 0.58504(11) 0.0302(6) Uani 1 1 d D . . . .
H12A H 0.569125 -0.084364 0.591713 0.036 Uiso 0.570(5) 1 calc R U P A 1
H12B H 0.592848 0.072163 0.552864 0.036 Uiso 0.570(5) 1 calc R U P A 1
H12C H 0.570299 -0.094428 0.585368 0.036 Uiso 0.430(5) 1 calc R U P A 2
H12D H 0.585961 0.126721 0.548509 0.036 Uiso 0.430(5) 1 calc R U P A 2
O4 O 0.50310(15) 0.2124(8) 0.59461(16) 0.0398(9) Uani 0.570(5) 1 d D U P A 1
C14 C 0.4434(2) 0.3581(13) 0.5584(3) 0.0431(11) Uani 0.570(5) 1 d D U P A 1
H14A H 0.423005 0.280371 0.517922 0.065 Uiso 0.570(5) 1 calc R U P A 1
H14B H 0.449470 0.547278 0.554730 0.065 Uiso 0.570(5) 1 calc R U P A 1
H14C H 0.421184 0.335633 0.580315 0.065 Uiso 0.570(5) 1 calc R U P A 1
O4A O 0.48225(18) 0.2066(10) 0.5503(2) 0.0396(11) Uani 0.430(5) 1 d D U P A 2
C14A C 0.4584(3) 0.4073(18) 0.5838(4) 0.0443(15) Uani 0.430(5) 1 d D U P A 2
H14D H 0.420877 0.469169 0.554842 0.066 Uiso 0.430(5) 1 calc R U P A 2
H14E H 0.483851 0.559352 0.599617 0.066 Uiso 0.430(5) 1 calc R U P A 2
H14F H 0.456105 0.315187 0.617245 0.066 Uiso 0.430(5) 1 calc R U P A 2
C13A C 0.5364(3) 0.2945(14) 0.5899(3) 0.0349(16) Uani 0.430(5) 1 d D U P A 2
H13C H 0.541464 0.298141 0.631851 0.042 Uiso 0.430(5) 1 calc R U P A 2
H13D H 0.542366 0.475865 0.578782 0.042 Uiso 0.430(5) 1 calc R U P A 2

loop_
_atom_site_aniso_label
_atom_site_aniso_U_11
_atom_site_aniso_U_22
_atom_site_aniso_U_33
_atom_site_aniso_U_23
_atom_site_aniso_U_13
_atom_site_aniso_U_12
S1 0.0182(3) 0.0144(3) 0.0136(3) -0.00464(18) 0.0052(2) 0.00140(19)
O2 0.0260(8) 0.0147(7) 0.0198(7) -0.0007(6) 0.0082(6) 0.0048(6)
O1 0.0240(8) 0.0234(8) 0.0183(8) -0.0093(6) 0.0030(6) 0.0006(7)
O3 0.0321(9) 0.0545(12) 0.0308(9) -0.0131(9) 0.0172(8) -0.0005(9)
N2 0.0203(9) 0.0213(9) 0.0168(9) -0.0033(7) 0.0087(7) 0.0010(7)
N1 0.0375(12) 0.0410(13) 0.0256(10) 0.0098(10) 0.0141(9) 0.0208(11)
C11 0.0408(17) 0.088(3) 0.0428(17) -0.0111(17) 0.0270(14) 0.0068(17)
C5 0.0161(9) 0.0135(9) 0.0171(10) -0.0027(8) 0.0076(8) -0.0015(8)
C4 0.0167(10) 0.0134(10) 0.0165(10) 0.0012(8) 0.0063(8) 0.0018(8)
C3 0.0156(9) 0.0121(9) 0.0142(9) 0.0004(7) 0.0069(8) -0.0007(8)
C1 0.0157(9) 0.0144(10) 0.0146(9) 0.0029(8) 0.0064(8) 0.0025(8)
C6 0.0182(10) 0.0210(11) 0.0112(9) -0.0005(8) 0.0051(8) 0.0008(8)
C13 0.018(2) 0.031(2) 0.011(2) -0.005(2) -0.0070(19) 0.0024(16)
C2 0.0154(9) 0.0139(9) 0.0139(9) 0.0007(8) 0.0066(8) -0.0004(8)
C8 0.0251(11) 0.0218(11) 0.0151(10) 0.0017(9) 0.0104(9) 0.0069(9)
C7 0.0170(10) 0.0197(10) 0.0140(10) 0.0033(8) 0.0053(8) 0.0044(8)
C10 0.0358(14) 0.0454(16) 0.0251(12) -0.0024(11) 0.0162(11) -0.0066(12)
C9 0.0363(13) 0.0220(11) 0.0238(11) 0.0021(9) 0.0164(10) 0.0071(10)
C12 0.0216(11) 0.0241(12) 0.0339(13) -0.0016(10) 0.0032(10) -0.0049(10)
O4 0.0285(17) 0.0572(19) 0.0327(17) 0.0095(15) 0.0132(14) 0.0167(15)
C14 0.037(2) 0.054(2) 0.046(3) -0.007(2) 0.026(2) 0.012(2)
O4A 0.027(2) 0.050(2) 0.038(2) -0.0085(19) 0.0115(17) 0.0028(17)
C14A 0.032(3) 0.063(3) 0.030(3) -0.007(3) 0.007(2) 0.018(2)
C13A 0.023(3) 0.036(3) 0.023(3) -0.001(3) -0.009(3) -0.005(2)

loop_
_atom_type_symbol
_atom_type_description
_atom_type_scat_dispersion_real
_atom_type_scat_dispersion_imag
_atom_type_scat_source
C C 0.0181 0.0091 'International Tables Vol C Tables 4.2.6.8 and 6.1.1.4'
H H 0.0000 0.0000 'International Tables Vol C Tables 4.2.6.8 and 6.1.1.4'
N N 0.0311 0.0180 'International Tables Vol C Tables 4.2.6.8 and 6.1.1.4'
O O 0.0492 0.0322 'International Tables Vol C Tables 4.2.6.8 and 6.1.1.4'
S S 0.3331 0.5567 'International Tables Vol C Tables 4.2.6.8 and 6.1.1.4'

loop_
_exptl_crystal_face_index_h
_exptl_crystal_face_index_k
_exptl_crystal_face_index_l
_exptl_crystal_face_perp_dist
-4 0 16 0.0260
4 0 -16 0.0170
-1 3 4 0.0420
-1 -3 5 0.0399
-15 0 0 0.0048
15 0 0 0.0048

loop_
_geom_angle_atom_site_label_1
_geom_angle_atom_site_label_2
_geom_angle_atom_site_label_3
_geom_angle
_geom_angle_site_symmetry_1
_geom_angle_site_symmetry_3
_geom_angle_publ_flag
O2 S1 N2 107.28(10) . . ?
O2 S1 C5 106.74(9) . . ?
O1 S1 O2 120.25(10) . . ?
O1 S1 N2 107.84(10) . . ?
O1 S1 C5 106.96(9) . . ?
N2 S1 C5 107.13(10) . . ?
C10 O3 C11 111.2(2) . . ?
C9 N2 S1 119.26(15) . . ?
C12 N2 S1 117.36(15) . . ?
C12 N2 C9 118.25(19) . . ?
O3 C11 H11A 109.5 . . ?
O3 C11 H11B 109.5 . . ?
O3 C11 H11C 109.5 . . ?
H11A C11 H11B 109.5 . . ?
H11A C11 H11C 109.5 . . ?
H11B C11 H11C 109.5 . . ?
C4 C5 S1 119.36(16) . . ?
C4 C5 C6 121.84(19) . . ?
C6 C5 S1 118.76(15) . . ?
C5 C4 H4 120.0 . . ?
C5 C4 C3 120.00(19) . . ?
C3 C4 H4 120.0 . . ?
C4 C3 C2 118.88(18) . . ?
C1 C3 C4 122.36(18) 7_646 . ?
C1 C3 C2 118.76(19) 7_646 . ?
C3 C1 C8 118.49(18) 7_646 . ?
C2 C1 C3 122.60(18) . 7_646 ?
C2 C1 C8 118.90(18) . . ?
C5 C6 H6 120.4 . . ?
C7 C6 C5 119.23(18) . . ?
C7 C6 H6 120.4 . . ?
H13A C13 H13B 108.7 . . ?
C12 C13 H13A 110.5 . . ?
C12 C13 H13B 110.5 . . ?
O4 C13 H13A 110.5 . . ?
O4 C13 H13B 110.5 . . ?
O4 C13 C12 106.1(4) . . ?
C1 C2 C3 118.63(18) . . ?
C1 C2 C7 122.51(18) . . ?
C7 C2 C3 118.85(18) . . ?
N1 C8 C1 179.1(3) . . ?
C6 C7 C2 121.19(19) . . ?
C6 C7 H7 119.4 . . ?
C2 C7 H7 119.4 . . ?
O3 C10 H10A 109.8 . . ?
O3 C10 H10B 109.8 . . ?
O3 C10 C9 109.4(2) . . ?
H10A C10 H10B 108.2 . . ?
C9 C10 H10A 109.8 . . ?
C9 C10 H10B 109.8 . . ?
N2 C9 C10 111.6(2) . . ?
N2 C9 H9A 109.3 . . ?
N2 C9 H9B 109.3 . . ?
C10 C9 H9A 109.3 . . ?
C10 C9 H9B 109.3 . . ?
H9A C9 H9B 108.0 . . ?
N2 C12 C13 121.4(3) . . ?
N2 C12 H12A 107.0 . . ?
N2 C12 H12B 107.0 . . ?
N2 C12 H12C 111.8 . . ?
N2 C12 H12D 111.8 . . ?
N2 C12 C13A 99.7(3) . . ?
C13 C12 H12A 107.0 . . ?
C13 C12 H12B 107.0 . . ?
H12A C12 H12B 106.7 . . ?
H12C C12 H12D 109.6 . . ?
C13A C12 H12C 111.8 . . ?
C13A C12 H12D 111.8 . . ?
C13 O4 C14 104.0(4) . . ?
O4 C14 H14A 109.5 . . ?
O4 C14 H14B 109.5 . . ?
O4 C14 H14C 109.5 . . ?
H14A C14 H14B 109.5 . . ?
H14A C14 H14C 109.5 . . ?
H14B C14 H14C 109.5 . . ?
C13A O4A C14A 87.9(5) . . ?
O4A C14A H14D 109.5 . . ?
O4A C14A H14E 109.5 . . ?
O4A C14A H14F 109.5 . . ?
H14D C14A H14E 109.5 . . ?
H14D C14A H14F 109.5 . . ?
H14E C14A H14F 109.5 . . ?
C12 C13A H13C 110.1 . . ?
C12 C13A H13D 110.1 . . ?
O4A C13A C12 108.1(5) . . ?
O4A C13A H13C 110.1 . . ?
O4A C13A H13D 110.1 . . ?
H13C C13A H13D 108.4 . . ?

loop_
_geom_bond_atom_site_label_1
_geom_bond_atom_site_label_2
_geom_bond_distance
_geom_bond_site_symmetry_2
_geom_bond_publ_flag
S1 O2 1.4342(15) . ?
S1 O1 1.4321(15) . ?
S1 N2 1.6120(19) . ?
S1 C5 1.772(2) . ?
O3 C11 1.423(3) . ?
O3 C10 1.407(3) . ?
N2 C9 1.479(3) . ?
N2 C12 1.471(3) . ?
N1 C8 1.141(3) . ?
C11 H11A 0.9800 . ?
C11 H11B 0.9800 . ?
C11 H11C 0.9800 . ?
C5 C4 1.360(3) . ?
C5 C6 1.425(3) . ?
C4 H4 0.9500 . ?
C4 C3 1.421(3) . ?
C3 C1 1.411(3) 7_646 ?
C3 C2 1.433(3) . ?
C1 C2 1.407(3) . ?
C1 C8 1.444(3) . ?
C6 H6 0.9500 . ?
C6 C7 1.361(3) . ?
C13 H13A 0.9900 . ?
C13 H13B 0.9900 . ?
C13 C12 1.476(5) . ?
C13 O4 1.383(6) . ?
C2 C7 1.424(3) . ?
C7 H7 0.9500 . ?
C10 H10A 0.9900 . ?
C10 H10B 0.9900 . ?
C10 C9 1.502(3) . ?
C9 H9A 0.9900 . ?
C9 H9B 0.9900 . ?
C12 H12A 0.9900 . ?
C12 H12B 0.9900 . ?
C12 H12C 0.9900 . ?
C12 H12D 0.9900 . ?
C12 C13A 1.616(7) . ?
O4 C14 1.607(6) . ?
C14 H14A 0.9800 . ?
C14 H14B 0.9800 . ?
C14 H14C 0.9800 . ?
O4A C14A 1.617(8) . ?
O4A C13A 1.399(7) . ?
C14A H14D 0.9800 . ?
C14A H14E 0.9800 . ?
C14A H14F 0.9800 . ?
C13A H13C 0.9900 . ?
C13A H13D 0.9900 . ?

loop_
_geom_torsion_atom_site_label_1
_geom_torsion_atom_site_label_2
_geom_torsion_atom_site_label_3
_geom_torsion_atom_site_label_4
_geom_torsion
_geom_torsion_site_symmetry_1
_geom_torsion_site_symmetry_2
_geom_torsion_site_symmetry_3
_geom_torsion_site_symmetry_4
_geom_torsion_publ_flag
S1 N2 C9 C10 135.69(19) . . . . ?
S1 N2 C12 C13 -90.4(3) . . . . ?
S1 N2 C12 C13A -104.9(3) . . . . ?
S1 C5 C4 C3 -176.06(15) . . . . ?
S1 C5 C6 C7 176.78(17) . . . . ?
O2 S1 N2 C9 -166.14(15) . . . . ?
O2 S1 N2 C12 39.59(18) . . . . ?
O2 S1 C5 C4 -19.9(2) . . . . ?
O2 S1 C5 C6 162.46(16) . . . . ?
O1 S1 N2 C9 -35.26(18) . . . . ?
O1 S1 N2 C12 170.47(16) . . . . ?
O1 S1 C5 C4 -149.81(17) . . . . ?
O1 S1 C5 C6 32.54(19) . . . . ?
O3 C10 C9 N2 -63.4(3) . . . . ?
N2 S1 C5 C4 94.78(18) . . . . ?
N2 S1 C5 C6 -82.88(18) . . . . ?
N2 C12 C13A O4A -163.3(5) . . . . ?
C11 O3 C10 C9 170.8(2) . . . . ?
C5 S1 N2 C9 79.56(17) . . . . ?
C5 S1 N2 C12 -74.71(18) . . . . ?
C5 C4 C3 C1 179.5(2) . . . 7_646 ?
C5 C4 C3 C2 -0.9(3) . . . . ?
C5 C6 C7 C2 -0.5(3) . . . . ?
C4 C5 C6 C7 -0.8(3) . . . . ?
C4 C3 C2 C1 -179.80(18) . . . . ?
C4 C3 C2 C7 -0.4(3) . . . . ?
C3 C1 C2 C3 0.2(3) 7_646 . . . ?
C3 C1 C2 C7 -179.2(2) 7_646 . . . ?
C3 C2 C7 C6 1.1(3) . . . . ?
C1 C3 C2 C1 -0.2(3) 7_646 . . . ?
C1 C3 C2 C7 179.27(19) 7_646 . . . ?
C1 C2 C7 C6 -179.5(2) . . . . ?
C6 C5 C4 C3 1.5(3) . . . . ?
C8 C1 C2 C3 -179.52(19) . . . . ?
C8 C1 C2 C7 1.1(3) . . . . ?
C9 N2 C12 C13 115.1(3) . . . . ?
C9 N2 C12 C13A 100.6(3) . . . . ?
C12 N2 C9 C10 -70.3(3) . . . . ?
C12 C13 O4 C14 -169.6(4) . . . . ?
O4 C13 C12 N2 -78.7(4) . . . . ?
C14A O4A C13A C12 166.6(6) . . . . ?

loop_
_exptl_oxdiff_crystal_face_indexfrac_h
_exptl_oxdiff_crystal_face_indexfrac_k
_exptl_oxdiff_crystal_face_indexfrac_l
_exptl_oxdiff_crystal_face_x
_exptl_oxdiff_crystal_face_y
_exptl_oxdiff_crystal_face_z
-4.3591 -0.0335 15.7591 -0.2463 0.0825 0.9657
4.3591 0.0335 -15.7591 0.2463 -0.0825 -0.9657
-1.1731 3.1817 3.7999 -0.9427 0.3322 -0.0312
-1.1807 -3.1260 4.6996 0.7895 -0.2805 0.5460
-15.4021 -0.1701 0.0296 -0.2278 -0.9519 -0.2051
15.4021 0.1701 -0.0296 0.2278 0.9519 0.2051
